data_7213813
loop_
_publ_author_name
'Jia, Chunmei'
'Lin, Qiang'
'Yuan, Wenbing'

_publ_section_title
;
 A series of coordination polymers constructed by a flexible
 tetracarboxylic acid: synthesis, structural diversity and luminescent
 properties
;
_journal_issue 12
_journal_name_full CrystEngComm
_journal_page_first 2508
_journal_paper_doi 10.1039/c3ce42127a
_journal_volume 16
_journal_year 2014
_chemical_formula_sum 'C24 H18 N3 O5 Zn'
_chemical_formula_weight 493.78
_chemical_name_systematic
; 
 ? 
;
_space_group_IT_number 14
_symmetry_cell_setting monoclinic
_symmetry_space_group_name_Hall '-P 2yn'
_symmetry_space_group_name_H-M 'P 1 21/n 1'
_atom_sites_solution_hydrogens geom
_atom_sites_solution_primary direct
_atom_sites_solution_secondary difmap
_audit_creation_method SHELXL-97
_cell_angle_alpha 90.00
_cell_angle_beta 91.087(7)
_cell_angle_gamma 90.00
_cell_formula_units_Z 4
_cell_length_a 10.523(4)
_cell_length_b 16.289(7)
_cell_length_c 11.710(4)
_cell_measurement_temperature 296(2)
_cell_volume 2006.8(13)
_computing_structure_refinement 'SHELXL-97 (Sheldrick, 1997)'
_computing_structure_solution 'SHELXS-97 (Sheldrick, 1990)'
_diffrn_ambient_temperature 296(2)
_diffrn_measured_fraction_theta_full 0.999
_diffrn_measured_fraction_theta_max 0.999
_diffrn_radiation_monochromator graphite
_diffrn_radiation_source 'fine-focus sealed tube'
_diffrn_radiation_type MoK\a
_diffrn_radiation_wavelength 0.71073
_diffrn_reflns_av_R_equivalents 0.1338
_diffrn_reflns_av_sigmaI/netI 0.1154
_diffrn_reflns_limit_h_max 12
_diffrn_reflns_limit_h_min -12
_diffrn_reflns_limit_k_max 18
_diffrn_reflns_limit_k_min -19
_diffrn_reflns_limit_l_max 13
_diffrn_reflns_limit_l_min -12
_diffrn_reflns_number 10046
_diffrn_reflns_theta_full 25.00
_diffrn_reflns_theta_max 25.00
_diffrn_reflns_theta_min 2.14
_exptl_absorpt_coefficient_mu 1.269
_exptl_absorpt_correction_T_max 0.859
_exptl_absorpt_correction_T_min 0.808
_exptl_absorpt_correction_type multi-scan
_exptl_absorpt_process_details SADABS
_exptl_crystal_colour Yellow
_exptl_crystal_density_diffrn 1.634
_exptl_crystal_density_method 'not measured'
_exptl_crystal_description block
_exptl_crystal_F_000 1012
_exptl_crystal_size_max 0.17
_exptl_crystal_size_mid 0.14
_exptl_crystal_size_min 0.12
_refine_diff_density_max 0.955
_refine_diff_density_min -0.496
_refine_diff_density_rms 0.102
_refine_ls_extinction_method none
_refine_ls_goodness_of_fit_ref 0.977
_refine_ls_hydrogen_treatment mixed
_refine_ls_matrix_type full
_refine_ls_number_parameters 310
_refine_ls_number_reflns 3528
_refine_ls_number_restraints 0
_refine_ls_restrained_S_all 0.977
_refine_ls_R_factor_all 0.0832
_refine_ls_R_factor_gt 0.0525
_refine_ls_shift/su_max 0.000
_refine_ls_shift/su_mean 0.000
_refine_ls_structure_factor_coef Fsqd
_refine_ls_weighting_details 'calc w=1/[\s^2^(Fo^2^)+(0.0491P)^2^+0.0000P] where P=(Fo^2^+2Fc^2^)/3'
_refine_ls_weighting_scheme calc
_refine_ls_wR_factor_gt 0.1122
_refine_ls_wR_factor_ref 0.1274
_reflns_number_gt 2400
_reflns_number_total 3528
_reflns_threshold_expression >2sigma(I)
_cod_data_source_file c3ce42127a.txt
_cod_data_source_block d
_cod_depositor_comments
;
The following automatic conversions were performed:

'_symmetry_cell_setting' value 'Monoclinic' changed to 'monoclinic'
according to
/usr/data/users/saulius/automatic-downloads/current/RSC/lib/dictionaries/cif_core.dic
dictionary named 'cif_core.dic' version 2.4.2 from
2011-04-26.

'_exptl_absorpt_correction_type' value 'Multi-scan'
changed to 'multi-scan' according to
/usr/data/users/saulius/automatic-downloads/current/RSC/lib/dictionaries/cif_core.dic
dictionary named 'cif_core.dic' version 2.4.2 from 2011-04-26.

Automatic conversion script
Id: cif_fix_values 2281 2013-09-26 08:29:07Z andrius 
;
_cod_original_cell_volume 2006.9(13)
_cod_original_sg_symbol_H-M 'P 21/n'
_cod_database_code 7213813

loop_
_symmetry_equiv_pos_as_xyz
'x, y, z'
'-x+1/2, y+1/2, -z+1/2'
'-x, -y, -z'
'x-1/2, -y-1/2, z-1/2'

loop_
_atom_site_label
_atom_site_type_symbol
_atom_site_fract_x
_atom_site_fract_y
_atom_site_fract_z
_atom_site_U_iso_or_equiv
_atom_site_adp_type
_atom_site_occupancy
_atom_site_symmetry_multiplicity
_atom_site_calc_flag
_atom_site_refinement_flags
Zn1 Zn 0.22557(4) 0.04312(3) 0.04764(4) 0.03111(19) Uani 1 1 d .
N3 N 0.3788(3) 0.0357(2) 0.1712(3) 0.0326(8) Uani 1 1 d .
C6 C 0.0760(4) 0.3060(2) -0.3967(3) 0.0315(10) Uani 1 1 d .
H6 H 0.0409 0.3395 -0.4533 0.038 Uiso 1 1 calc R
C7 C 0.1916(4) 0.3282(2) -0.3457(4) 0.0307(10) Uani 1 1 d .
C9 C 0.1734(4) 0.2101(3) -0.2204(3) 0.0292(10) Uani 1 1 d .
C12 C 0.2227(4) 0.1577(3) -0.1241(3) 0.0319(10) Uani 1 1 d .
C10 C 0.0616(4) 0.1877(3) -0.2766(4) 0.0332(10) Uani 1 1 d .
H10 H 0.0195 0.1403 -0.2543 0.040 Uiso 1 1 calc R
C5 C 0.0114(4) 0.2347(3) -0.3653(4) 0.0312(10) Uani 1 1 d .
N1 N -0.1008(4) 0.2146(2) -0.4220(4) 0.0411(10) Uani 1 1 d .
C8 C 0.2405(4) 0.2796(2) -0.2560(3) 0.0297(10) Uani 1 1 d .
H8 H 0.3172 0.2936 -0.2202 0.036 Uiso 1 1 calc R
N2 N 0.1924(3) 0.1467(2) 0.1640(3) 0.0361(9) Uani 1 1 d .
C16 C 0.2687(4) 0.2119(3) 0.3388(4) 0.0429(12) Uani 1 1 d .
C21 C 0.3745(4) 0.0903(3) 0.2589(4) 0.0359(11) Uani 1 1 d .
C2 C -0.0750(4) 0.0650(3) -0.4600(4) 0.0390(11) Uani 1 1 d .
C17 C 0.2754(4) 0.1511(3) 0.2537(4) 0.0347(11) Uani 1 1 d .
C15 C 0.1733(5) 0.2709(3) 0.3259(4) 0.0516(13) Uani 1 1 d .
H15 H 0.1673 0.3135 0.3784 0.062 Uiso 1 1 calc R
C4 C -0.1564(4) 0.1339(3) -0.4160(4) 0.0439(12) Uani 1 1 d .
H4A H -0.2360 0.1343 -0.4592 0.053 Uiso 1 1 calc R
H4B H -0.1761 0.1225 -0.3370 0.053 Uiso 1 1 calc R
C20 C 0.4623(4) 0.0916(3) 0.3505(4) 0.0394(11) Uani 1 1 d .
C14 C 0.0881(5) 0.2661(3) 0.2356(5) 0.0512(13) Uani 1 1 d .
H14 H 0.0231 0.3045 0.2271 0.061 Uiso 1 1 calc R
C19 C 0.4494(5) 0.1529(3) 0.4376(4) 0.0567(15) Uani 1 1 d .
H19 H 0.5055 0.1528 0.5000 0.068 Uiso 1 1 calc R
C18 C 0.3580(5) 0.2105(3) 0.4308(4) 0.0581(15) Uani 1 1 d .
H18 H 0.3534 0.2502 0.4876 0.070 Uiso 1 1 calc R
C13 C 0.1014(4) 0.2030(3) 0.1575(4) 0.0429(12) Uani 1 1 d .
H2 H 0.0431 0.1999 0.0969 0.052 Uiso 1 1 calc R
C3 C -0.0792(5) -0.0116(3) -0.4110(5) 0.0601(15) Uani 1 1 d .
H3 H -0.1326 -0.0204 -0.3498 0.072 Uiso 1 1 calc R
C1 C 0.0067(5) 0.0750(3) -0.5501(4) 0.0605(15) Uani 1 1 d .
H1 H 0.0124 0.1261 -0.5851 0.073 Uiso 1 1 calc R
O1 O 0.2092(3) 0.44300(18) -0.4675(2) 0.0404(8) Uani 1 1 d .
OW O 0.0718(3) -0.0115(2) 0.1217(3) 0.0368(8) Uani 1 1 d .
O3 O 0.3363(3) 0.16249(18) -0.0913(3) 0.0413(8) Uani 1 1 d .
O4 O 0.1438(3) 0.10896(17) -0.0779(2) 0.0402(8) Uani 1 1 d .
O2 O 0.3719(3) 0.4131(2) -0.3497(3) 0.0633(11) Uani 1 1 d .
C11 C 0.2649(4) 0.4012(3) -0.3902(4) 0.0334(10) Uani 1 1 d .
C22 C 0.5574(5) 0.0323(3) 0.3507(4) 0.0501(13) Uani 1 1 d .
H22 H 0.6164 0.0300 0.4108 0.060 Uiso 1 1 calc R
C24 C 0.4731(4) -0.0183(3) 0.1755(4) 0.0440(12) Uani 1 1 d .
H24 H 0.4789 -0.0560 0.1162 0.053 Uiso 1 1 calc R
C23 C 0.5640(5) -0.0221(3) 0.2635(5) 0.0530(14) Uani 1 1 d .
H23 H 0.6282 -0.0613 0.2624 0.064 Uiso 1 1 calc R
H13 H -0.116(4) 0.245(2) -0.484(4) 0.032(12) Uiso 1 1 d .
HWB H 0.046(4) -0.046(3) 0.090(4) 0.033(16) Uiso 1 1 d .
HWA H 0.008(6) 0.026(4) 0.130(5) 0.08(2) Uiso 1 1 d .

loop_
_atom_site_aniso_label
_atom_site_aniso_U_11
_atom_site_aniso_U_22
_atom_site_aniso_U_33
_atom_site_aniso_U_23
_atom_site_aniso_U_13
_atom_site_aniso_U_12
Zn1 0.0320(3) 0.0320(3) 0.0294(3) 0.0006(2) 0.0021(2) 0.0017(2)
N3 0.034(2) 0.036(2) 0.028(2) -0.0064(17) 0.0080(16) -0.0066(17)
C6 0.037(2) 0.033(2) 0.024(2) 0.0026(19) -0.0008(19) 0.004(2)
C7 0.031(2) 0.030(2) 0.031(2) 0.000(2) 0.001(2) 0.0017(19)
C9 0.031(2) 0.033(2) 0.023(2) -0.0011(19) 0.0023(19) 0.0044(19)
C12 0.042(3) 0.032(2) 0.022(2) -0.0045(19) 0.000(2) 0.002(2)
C10 0.033(2) 0.030(2) 0.037(3) 0.001(2) 0.001(2) -0.0044(19)
C5 0.028(2) 0.034(2) 0.031(2) -0.002(2) -0.001(2) 0.0023(19)
N1 0.041(2) 0.036(2) 0.046(3) 0.003(2) -0.016(2) -0.0032(18)
C8 0.029(2) 0.031(2) 0.028(2) -0.0018(19) 0.0008(19) -0.0022(19)
N2 0.036(2) 0.037(2) 0.036(2) 0.0036(17) 0.0028(18) 0.0011(17)
C16 0.045(3) 0.047(3) 0.037(3) -0.004(2) 0.004(2) -0.001(2)
C21 0.037(3) 0.040(3) 0.031(3) 0.001(2) 0.009(2) -0.007(2)
C2 0.038(3) 0.043(3) 0.036(3) -0.002(2) -0.004(2) -0.007(2)
C17 0.033(2) 0.040(3) 0.031(3) 0.000(2) 0.009(2) -0.005(2)
C15 0.056(3) 0.052(3) 0.047(3) -0.008(3) 0.012(3) 0.000(3)
C4 0.034(2) 0.044(3) 0.054(3) -0.004(2) -0.004(2) -0.005(2)
C20 0.042(3) 0.046(3) 0.031(3) -0.001(2) 0.000(2) 0.000(2)
C14 0.050(3) 0.047(3) 0.057(3) -0.001(3) 0.009(3) 0.005(2)
C19 0.060(3) 0.072(4) 0.038(3) -0.018(3) -0.012(3) 0.009(3)
C18 0.063(4) 0.071(4) 0.041(3) -0.023(3) -0.003(3) 0.011(3)
C13 0.039(3) 0.042(3) 0.048(3) 0.002(2) 0.003(2) -0.003(2)
C3 0.080(4) 0.044(3) 0.057(3) 0.004(3) 0.038(3) -0.006(3)
C1 0.082(4) 0.046(3) 0.054(3) 0.010(3) 0.023(3) 0.002(3)
O1 0.0416(18) 0.0437(19) 0.0357(19) 0.0129(15) -0.0035(15) -0.0061(15)
OW 0.0334(19) 0.039(2) 0.039(2) -0.0052(17) 0.0034(15) -0.0044(17)
O3 0.0374(18) 0.0487(19) 0.0374(19) -0.0002(15) -0.0113(15) 0.0054(15)
O4 0.0490(19) 0.0369(18) 0.0345(18) 0.0114(14) -0.0078(15) -0.0103(15)
O2 0.0336(19) 0.065(2) 0.091(3) 0.036(2) -0.014(2) -0.0149(17)
C11 0.033(3) 0.036(3) 0.031(3) 0.004(2) 0.005(2) -0.001(2)
C22 0.042(3) 0.067(4) 0.041(3) 0.000(3) -0.004(2) 0.003(3)
C24 0.039(3) 0.047(3) 0.046(3) -0.008(2) 0.005(2) 0.003(2)
C23 0.051(3) 0.056(3) 0.052(3) -0.003(3) -0.007(3) 0.008(3)

loop_
_atom_type_symbol
_atom_type_description
_atom_type_scat_dispersion_real
_atom_type_scat_dispersion_imag
_atom_type_scat_source
C C 0.0033 0.0016 'International Tables Vol C Tables 4.2.6.8 and 6.1.1.4'
H H 0.0000 0.0000 'International Tables Vol C Tables 4.2.6.8 and 6.1.1.4'
N N 0.0061 0.0033 'International Tables Vol C Tables 4.2.6.8 and 6.1.1.4'
O O 0.0106 0.0060 'International Tables Vol C Tables 4.2.6.8 and 6.1.1.4'
Zn Zn 0.2839 1.4301 'International Tables Vol C Tables 4.2.6.8 and 6.1.1.4'

loop_
_geom_angle_atom_site_label_1
_geom_angle_atom_site_label_2
_geom_angle_atom_site_label_3
_geom_angle
_geom_angle_site_symmetry_1
_geom_angle_site_symmetry_3
O4 Zn1 O1 103.76(12) . 2_544
O4 Zn1 OW 102.19(13) . .
O1 Zn1 OW 97.17(15) 2_544 .
O4 Zn1 N3 146.22(12) . .
O1 Zn1 N3 90.59(12) 2_544 .
OW Zn1 N3 106.18(13) . .
O4 Zn1 N2 88.46(13) . .
O1 Zn1 N2 166.20(12) 2_544 .
OW Zn1 N2 86.29(15) . .
N3 Zn1 N2 75.62(13) . .
C24 N3 C21 116.2(4) . .
C24 N3 Zn1 127.8(3) . .
C21 N3 Zn1 115.9(3) . .
C7 C6 C5 121.9(4) . .
C7 C6 H6 119.1 . .
C5 C6 H6 119.1 . .
C6 C7 C8 118.6(4) . .
C6 C7 C11 120.2(4) . .
C8 C7 C11 121.2(4) . .
C10 C9 C8 120.0(4) . .
C10 C9 C12 119.1(4) . .
C8 C9 C12 120.9(4) . .
O3 C12 O4 122.3(4) . .
O3 C12 C9 120.7(4) . .
O4 C12 C9 117.0(4) . .
C9 C10 C5 121.2(4) . .
C9 C10 H10 119.4 . .
C5 C10 H10 119.4 . .
N1 C5 C10 122.6(4) . .
N1 C5 C6 119.1(4) . .
C10 C5 C6 118.4(4) . .
C5 N1 C4 122.5(4) . .
C5 N1 H13 114(3) . .
C4 N1 H13 118(3) . .
C9 C8 C7 119.8(4) . .
C9 C8 H8 120.1 . .
C7 C8 H8 120.1 . .
C13 N2 C17 117.4(4) . .
C13 N2 Zn1 128.1(3) . .
C17 N2 Zn1 114.5(3) . .
C15 C16 C17 117.0(4) . .
C15 C16 C18 124.0(4) . .
C17 C16 C18 119.1(4) . .
N3 C21 C20 123.8(4) . .
N3 C21 C17 117.0(4) . .
C20 C21 C17 119.2(4) . .
C3 C2 C1 116.8(5) . .
C3 C2 C4 120.6(4) . .
C1 C2 C4 122.6(4) . .
N2 C17 C16 123.2(4) . .
N2 C17 C21 116.8(4) . .
C16 C17 C21 120.0(4) . .
C14 C15 C16 120.0(5) . .
C14 C15 H15 120.0 . .
C16 C15 H15 120.0 . .
N1 C4 C2 115.3(4) . .
N1 C4 H4A 108.4 . .
C2 C4 H4A 108.4 . .
N1 C4 H4B 108.4 . .
C2 C4 H4B 108.4 . .
H4A C4 H4B 107.5 . .
C22 C20 C21 117.1(4) . .
C22 C20 C19 124.0(4) . .
C21 C20 C19 119.0(4) . .
C15 C14 C13 118.5(5) . .
C15 C14 H14 120.7 . .
C13 C14 H14 120.7 . .
C18 C19 C20 121.3(4) . .
C18 C19 H19 119.3 . .
C20 C19 H19 119.3 . .
C19 C18 C16 121.4(5) . .
C19 C18 H18 119.3 . .
C16 C18 H18 119.3 . .
N2 C13 C14 123.8(4) . .
N2 C13 H2 118.1 . .
C14 C13 H2 118.1 . .
C1 C3 C2 121.6(5) 3_554 .
C1 C3 H3 119.2 3_554 .
C2 C3 H3 119.2 . .
C3 C1 C2 121.6(5) 3_554 .
C3 C1 H1 119.2 3_554 .
C2 C1 H1 119.2 . .
C11 O1 Zn1 127.7(3) . 2_554
Zn1 OW HWB 114(4) . .
Zn1 OW HWA 110(4) . .
HWB OW HWA 108(5) . .
C12 O4 Zn1 111.8(3) . .
O2 C11 O1 126.8(4) . .
O2 C11 C7 117.4(4) . .
O1 C11 C7 115.8(4) . .
C23 C22 C20 120.0(5) . .
C23 C22 H22 120.0 . .
C20 C22 H22 120.0 . .
N3 C24 C23 124.0(4) . .
N3 C24 H24 118.0 . .
C23 C24 H24 118.0 . .
C22 C23 C24 118.9(5) . .
C22 C23 H23 120.5 . .
C24 C23 H23 120.5 . .

loop_
_geom_bond_atom_site_label_1
_geom_bond_atom_site_label_2
_geom_bond_distance
_geom_bond_site_symmetry_2
Zn1 O4 2.001(3) .
Zn1 O1 2.009(3) 2_544
Zn1 OW 2.053(3) .
Zn1 N3 2.150(3) .
Zn1 N2 2.200(4) .
N3 C24 1.327(5) .
N3 C21 1.360(5) .
C6 C7 1.393(5) .
C6 C5 1.398(6) .
C6 H6 0.9300 .
C7 C8 1.405(5) .
C7 C11 1.516(6) .
C9 C10 1.385(5) .
C9 C8 1.402(6) .
C9 C12 1.500(6) .
C12 O3 1.251(5) .
C12 O4 1.276(5) .
C10 C5 1.387(6) .
C10 H10 0.9300 .
C5 N1 1.383(5) .
N1 C4 1.441(6) .
N1 H13 0.89(4) .
C8 H8 0.9300 .
N2 C13 1.329(5) .
N2 C17 1.355(5) .
C16 C15 1.397(6) .
C16 C17 1.407(6) .
C16 C18 1.416(6) .
C21 C20 1.403(6) .
C21 C17 1.439(6) .
C2 C3 1.374(7) .
C2 C1 1.383(7) .
C2 C4 1.509(6) .
C15 C14 1.375(6) .
C15 H15 0.9300 .
C4 H4A 0.9700 .
C4 H4B 0.9700 .
C20 C22 1.390(6) .
C20 C19 1.436(7) .
C14 C13 1.385(7) .
C14 H14 0.9300 .
C19 C18 1.345(7) .
C19 H19 0.9300 .
C18 H18 0.9300 .
C13 H2 0.9300 .
C3 C1 1.368(7) 3_554
C3 H3 0.9300 .
C1 C3 1.368(7) 3_554
C1 H1 0.9300 .
O1 C11 1.268(5) .
O1 Zn1 2.009(3) 2_554
OW HWB 0.72(4) .
OW HWA 0.91(6) .
O2 C11 1.229(5) .
C22 C23 1.355(7) .
C22 H22 0.9300 .
C24 C23 1.394(6) .
C24 H24 0.9300 .
C23 H23 0.9300 .
